data_4032595
loop_
_publ_author_name
'Diemoz, Kayla M.'
'Hein, Jason E.'
'Wilson, Sean O.'
'Fettinger, James C.'
'Franz, Annaliese K.'

_publ_section_title
;
 Reaction Progress Kinetics Analysis of 1,3-Disiloxanediols as
 Hydrogen-Bonding Catalysts.
;
_journal_issue 13
_journal_name_full 'The Journal of organic chemistry'
_journal_page_first 6738
_journal_page_last 6747
_journal_paper_doi 10.1021/acs.joc.7b00875
_journal_volume 82
_journal_year 2017
_chemical_formula_moiety 'C26 H28 F2 O3 Si2'
_chemical_formula_sum 'C26 H28 F2 O3 Si2'
_chemical_formula_weight 482.66
_space_group_crystal_system triclinic
_space_group_IT_number 2
_space_group_name_Hall '-P 1'
_space_group_name_H-M_alt 'P -1'
_symmetry_space_group_name_Hall '-P 1'
_symmetry_space_group_name_H-M 'P -1'
_atom_sites_solution_hydrogens difmap
_audit_creation_method SHELXL-2016/6
_cell_angle_alpha 86.110(3)
_cell_angle_beta 72.900(3)
_cell_angle_gamma 79.733(3)
_cell_formula_units_Z 2
_cell_length_a 8.5100(8)
_cell_length_b 11.4993(10)
_cell_length_c 12.8103(11)
_cell_measurement_reflns_used 9199
_cell_measurement_temperature 100(2)
_cell_measurement_theta_max 30.57
_cell_measurement_theta_min 2.47
_cell_volume 1178.84(18)
_computing_cell_refinement 'SAINT (8.34a) (Bruker, 2013)'
_computing_data_collection 'Apex2 (2014.9-1) (Bruker, 2014)'
_computing_data_reduction 'SAINT (8.34a) (Bruker, 2013)'
_computing_molecular_graphics 'Bruker SHELXTL'
_computing_publication_material 'Bruker SHELXTL'
_computing_structure_refinement 'SHELXL-2016/6 (Sheldrick, 2016)'
_computing_structure_solution 'SHELXT (Sheldrick, 2014)'
_diffrn_ambient_temperature 100(2)
_diffrn_measured_fraction_theta_full 0.998
_diffrn_measured_fraction_theta_max 0.998
_diffrn_measurement_device_type 'Bruker Photon100 CMOS'
_diffrn_measurement_method '\f and \w scans'
_diffrn_radiation_type MoK\a
_diffrn_radiation_wavelength 0.71073
_diffrn_reflns_av_R_equivalents 0.0093
_diffrn_reflns_av_unetI/netI 0.0128
_diffrn_reflns_Laue_measured_fraction_full 0.998
_diffrn_reflns_Laue_measured_fraction_max 0.998
_diffrn_reflns_limit_h_max 12
_diffrn_reflns_limit_h_min -12
_diffrn_reflns_limit_k_max 16
_diffrn_reflns_limit_k_min -16
_diffrn_reflns_limit_l_max 18
_diffrn_reflns_limit_l_min -18
_diffrn_reflns_number 14419
_diffrn_reflns_point_group_measured_fraction_full 0.998
_diffrn_reflns_point_group_measured_fraction_max 0.998
_diffrn_reflns_theta_full 25.242
_diffrn_reflns_theta_max 30.576
_diffrn_reflns_theta_min 2.431
_exptl_absorpt_coefficient_mu 0.193
_exptl_absorpt_correction_T_max 0.9376
_exptl_absorpt_correction_T_min 0.9027
_exptl_absorpt_correction_type multi-scan
_exptl_absorpt_process_details 'SADABS 2016/2 (Sheldrick, 2016)'
_exptl_crystal_colour Colorless
_exptl_crystal_density_diffrn 1.360
_exptl_crystal_description Plate
_exptl_crystal_F_000 508
_exptl_crystal_size_max 0.719
_exptl_crystal_size_mid 0.425
_exptl_crystal_size_min 0.162
_refine_diff_density_max 0.494
_refine_diff_density_min -0.295
_refine_diff_density_rms 0.058
_refine_ls_extinction_coef 0.0148(17)
_refine_ls_extinction_expression Fc^*^=kFc[1+0.001xFc^2^\l^3^/sin(2\q)]^-1/4^
_refine_ls_extinction_method 'SHELXL-2016/6 (Sheldrick 2016)'
_refine_ls_goodness_of_fit_ref 1.059
_refine_ls_hydrogen_treatment refall
_refine_ls_matrix_type full
_refine_ls_number_parameters 415
_refine_ls_number_reflns 7230
_refine_ls_number_restraints 3
_refine_ls_restrained_S_all 1.059
_refine_ls_R_factor_all 0.0300
_refine_ls_R_factor_gt 0.0287
_refine_ls_shift/su_max 0.002
_refine_ls_shift/su_mean 0.000
_refine_ls_structure_factor_coef Fsqd
_refine_ls_weighting_details 'w=1/[\s^2^(Fo^2^)+(0.0428P)^2^+0.4167P] where P=(Fo^2^+2Fc^2^)/3'
_refine_ls_weighting_scheme calc
_refine_ls_wR_factor_gt 0.0812
_refine_ls_wR_factor_ref 0.0820
_reflns_Friedel_coverage 0.000
_reflns_number_gt 6870
_reflns_number_total 7230
_reflns_threshold_expression 'I > 2\s(I)'
_cod_data_source_file jo7b00875_si_003.cif
_cod_data_source_block JF2608FMI
_cod_depositor_comments
;
The following automatic conversions were performed:

'_exptl_absorpt_correction_type' value 'Multi-scan' changed to
'multi-scan' according to
/home/data/users/saulius/crontab/automatic-downloads/rss-feeds/ACS/lib/dictionaries/cif_core.dic
dictionary named 'cif_core.dic' version 2.4.2 from 2011-04-26.

Automatic conversion script
Id: cif_fix_values 4973 2017-02-22 13:04:09Z antanas 

 Adding full bibliography for 4032595.cif.
;
_cod_database_code 4032595
_shelx_shelxl_version_number 2016/6
_shelx_space_group_comment
; 
The symmetry employed for this shelxl refinement is uniquely defined 
by the following loop, which should always be used as a source of 
symmetry information in preference to the above space-group names. 
They are only intended as comments. 
;
_shelx_estimated_absorpt_t_min 0.874
_shelx_estimated_absorpt_t_max 0.969

loop_
_space_group_symop_operation_xyz
'x, y, z'
'-x, -y, -z'

loop_
_atom_site_label
_atom_site_type_symbol
_atom_site_fract_x
_atom_site_fract_y
_atom_site_fract_z
_atom_site_U_iso_or_equiv
_atom_site_adp_type
_atom_site_occupancy
_atom_site_site_symmetry_order
_atom_site_calc_flag
_atom_site_refinement_flags_posn
_atom_site_refinement_flags_occupancy
Si1 Si 0.57585(3) 0.75949(2) 0.18250(2) 0.01160(6) Uani 1 1 d . .
Si2 Si 0.32915(3) 1.00442(2) 0.21209(2) 0.01351(6) Uani 1 1 d . .
C1 C 0.49857(10) 0.62537(7) 0.15550(6) 0.01214(14) Uani 1 1 d . .
O1 O 0.72739(8) 0.79445(6) 0.07911(5) 0.01825(13) Uani 1 1 d D .
H1 H 0.698(3) 0.822(2) 0.0250(15) 0.099(9) Uiso 1 1 d D .
C2 C 0.32909(10) 0.63046(7) 0.17280(7) 0.01421(14) Uani 1 1 d . .
H2 H 0.2569(18) 0.7016(12) 0.1926(11) 0.024(3) Uiso 1 1 d . .
O2 O 0.41627(8) 0.86533(5) 0.20546(5) 0.01552(12) Uani 1 1 d . .
O3 O 0.40929(9) 1.06646(6) 0.09192(6) 0.01958(13) Uani 1 1 d D .
H3A H 0.462(4) 1.024(2) 0.0377(18) 0.034(8) Uiso 0.5 1 d D P
H3B H 0.369(6) 1.1380(13) 0.095(4) 0.084(15) Uiso 0.5 1 d D P
C3 C 0.25830(11) 0.53099(8) 0.16324(7) 0.01593(15) Uani 1 1 d . .
H3 H 0.1363(18) 0.5352(12) 0.1768(12) 0.025(3) Uiso 1 1 d . .
C4 C 0.36267(11) 0.42669(7) 0.13486(7) 0.01501(15) Uani 1 1 d . .
F4 F 0.29648(8) 0.33010(5) 0.12540(5) 0.02235(12) Uani 1 1 d . .
C5 C 0.53723(11) 0.41230(7) 0.11501(6) 0.01320(14) Uani 1 1 d . .
C6 C 0.64201(12) 0.30179(7) 0.08608(7) 0.01769(16) Uani 1 1 d . .
H6 H 0.5965(15) 0.2319(11) 0.0737(10) 0.015(3) Uiso 1 1 d . .
C7 C 0.81050(12) 0.29166(8) 0.06961(7) 0.01935(17) Uani 1 1 d . .
H7 H 0.8764(19) 0.2196(14) 0.0525(12) 0.031(4) Uiso 1 1 d . .
C8 C 0.88054(11) 0.39081(8) 0.08099(7) 0.01743(16) Uani 1 1 d . .
H8 H 0.9975(17) 0.3838(12) 0.0689(11) 0.020(3) Uiso 1 1 d . .
C9 C 0.78112(10) 0.49889(7) 0.10801(7) 0.01446(14) Uani 1 1 d . .
H9 H 0.8303(16) 0.5641(11) 0.1156(11) 0.019(3) Uiso 1 1 d . .
C10 C 0.60557(10) 0.51379(7) 0.12621(6) 0.01197(14) Uani 1 1 d . .
C11 C 0.66132(10) 0.72819(7) 0.30192(7) 0.01307(14) Uani 1 1 d . .
C12 C 0.83004(11) 0.72385(8) 0.28763(7) 0.01854(16) Uani 1 1 d . .
H12 H 0.9016(18) 0.7460(13) 0.2174(12) 0.026(3) Uiso 1 1 d . .
C13 C 0.90406(12) 0.68846(10) 0.37272(8) 0.02389(19) Uani 1 1 d . .
H13 H 1.0248(19) 0.6855(13) 0.3618(12) 0.032(4) Uiso 1 1 d . .
C14 C 0.80570(12) 0.65633(9) 0.47090(8) 0.02131(18) Uani 1 1 d . .
F14 F 0.87474(8) 0.62095(7) 0.55317(5) 0.03451(16) Uani 1 1 d . .
C15 C 0.63284(11) 0.65730(7) 0.49311(7) 0.01548(15) Uani 1 1 d . .
C16 C 0.53452(12) 0.62061(8) 0.59564(7) 0.02004(17) Uani 1 1 d . .
H16 H 0.5896(18) 0.5918(13) 0.6528(12) 0.030(4) Uiso 1 1 d . .
C17 C 0.36729(12) 0.62270(9) 0.61357(7) 0.02075(17) Uani 1 1 d . .
H17 H 0.2994(19) 0.5969(13) 0.6845(12) 0.032(4) Uiso 1 1 d . .
C18 C 0.29179(11) 0.66248(8) 0.53021(7) 0.01807(16) Uani 1 1 d . .
H18 H 0.1754(18) 0.6627(13) 0.5438(12) 0.026(3) Uiso 1 1 d . .
C19 C 0.38505(10) 0.69810(7) 0.43014(7) 0.01452(14) Uani 1 1 d . .
H19 H 0.3311(17) 0.7253(12) 0.3746(11) 0.021(3) Uiso 1 1 d . .
C20 C 0.55965(10) 0.69575(7) 0.40719(6) 0.01244(14) Uani 1 1 d . .
C21 C 0.37627(12) 1.08005(8) 0.32096(8) 0.01997(17) Uani 1 1 d . .
H21 H 0.3342(19) 1.1654(14) 0.3134(12) 0.033(4) Uiso 1 1 d . .
C22 C 0.56460(14) 1.06685(9) 0.30500(10) 0.0263(2) Uani 1 1 d . .
H22A H 0.584(2) 1.1125(16) 0.3586(14) 0.045(5) Uiso 1 1 d . .
H22B H 0.627(2) 1.0929(14) 0.2313(13) 0.036(4) Uiso 1 1 d . .
H22C H 0.6144(19) 0.9835(14) 0.3169(12) 0.031(4) Uiso 1 1 d . .
C23 C 0.28833(16) 1.03691(10) 0.43575(9) 0.0287(2) Uani 1 1 d . .
H23A H 0.325(2) 0.9513(14) 0.4472(13) 0.035(4) Uiso 1 1 d . .
H23B H 0.167(2) 1.0495(15) 0.4534(14) 0.044(4) Uiso 1 1 d . .
H23C H 0.313(2) 1.0798(15) 0.4903(14) 0.041(4) Uiso 1 1 d . .
C24 C 0.10075(11) 1.01138(8) 0.23462(8) 0.01817(16) Uani 1 1 d . .
H24 H 0.0608(19) 0.9584(13) 0.2974(12) 0.031(4) Uiso 1 1 d . .
C25 C 0.06422(13) 0.96858(9) 0.13468(9) 0.02386(19) Uani 1 1 d . .
H25A H -0.058(2) 0.9674(14) 0.1516(13) 0.038(4) Uiso 1 1 d . .
H25B H 0.1238(19) 0.8860(14) 0.1142(13) 0.033(4) Uiso 1 1 d . .
H25C H 0.098(2) 1.0225(14) 0.0711(13) 0.037(4) Uiso 1 1 d . .
C26 C 0.00684(14) 1.13737(10) 0.26400(11) 0.0294(2) Uani 1 1 d . .
H26A H 0.045(2) 1.1989(15) 0.2031(14) 0.040(4) Uiso 1 1 d . .
H26B H 0.018(2) 1.1614(16) 0.3334(15) 0.046(5) Uiso 1 1 d . .
H26C H -0.113(2) 1.1424(15) 0.2742(14) 0.043(4) Uiso 1 1 d . .

loop_
_atom_site_aniso_label
_atom_site_aniso_U_11
_atom_site_aniso_U_22
_atom_site_aniso_U_33
_atom_site_aniso_U_23
_atom_site_aniso_U_13
_atom_site_aniso_U_12
Si1 0.01348(10) 0.00920(10) 0.01075(10) 0.00056(7) -0.00176(7) -0.00152(7)
Si2 0.01796(11) 0.00897(10) 0.01529(11) -0.00063(7) -0.00866(8) 0.00017(8)
C1 0.0155(3) 0.0107(3) 0.0097(3) 0.0003(2) -0.0034(3) -0.0013(3)
O1 0.0194(3) 0.0183(3) 0.0148(3) 0.0032(2) -0.0007(2) -0.0055(2)
C2 0.0154(3) 0.0136(3) 0.0126(3) -0.0005(3) -0.0034(3) -0.0007(3)
O2 0.0189(3) 0.0102(2) 0.0165(3) 0.0001(2) -0.0052(2) 0.0001(2)
O3 0.0274(3) 0.0139(3) 0.0183(3) 0.0037(2) -0.0083(3) -0.0042(2)
C3 0.0161(4) 0.0177(4) 0.0145(3) 0.0002(3) -0.0046(3) -0.0039(3)
C4 0.0208(4) 0.0135(3) 0.0131(3) 0.0013(3) -0.0065(3) -0.0068(3)
F4 0.0266(3) 0.0167(2) 0.0278(3) -0.0006(2) -0.0102(2) -0.0098(2)
C5 0.0190(4) 0.0107(3) 0.0104(3) 0.0010(2) -0.0055(3) -0.0020(3)
C6 0.0271(4) 0.0108(3) 0.0161(4) -0.0002(3) -0.0093(3) -0.0003(3)
C7 0.0258(4) 0.0134(4) 0.0175(4) -0.0016(3) -0.0086(3) 0.0045(3)
C8 0.0179(4) 0.0176(4) 0.0150(4) 0.0002(3) -0.0050(3) 0.0019(3)
C9 0.0158(3) 0.0142(3) 0.0125(3) 0.0005(3) -0.0036(3) -0.0014(3)
C10 0.0161(3) 0.0108(3) 0.0086(3) 0.0009(2) -0.0036(3) -0.0014(3)
C11 0.0138(3) 0.0112(3) 0.0136(3) -0.0011(2) -0.0031(3) -0.0017(3)
C12 0.0147(4) 0.0227(4) 0.0178(4) -0.0041(3) -0.0027(3) -0.0038(3)
C13 0.0144(4) 0.0352(5) 0.0230(4) -0.0076(4) -0.0065(3) -0.0018(3)
C14 0.0190(4) 0.0280(4) 0.0188(4) -0.0054(3) -0.0107(3) 0.0020(3)
F14 0.0254(3) 0.0573(5) 0.0235(3) -0.0034(3) -0.0165(3) 0.0031(3)
C15 0.0178(4) 0.0149(3) 0.0139(3) -0.0024(3) -0.0063(3) 0.0006(3)
C16 0.0262(4) 0.0207(4) 0.0128(4) 0.0003(3) -0.0074(3) 0.0002(3)
C17 0.0261(4) 0.0213(4) 0.0125(4) 0.0023(3) -0.0026(3) -0.0037(3)
C18 0.0178(4) 0.0198(4) 0.0151(4) 0.0001(3) -0.0020(3) -0.0040(3)
C19 0.0149(3) 0.0151(3) 0.0131(3) 0.0004(3) -0.0038(3) -0.0019(3)
C20 0.0145(3) 0.0100(3) 0.0126(3) -0.0013(2) -0.0041(3) -0.0007(3)
C21 0.0281(4) 0.0130(4) 0.0230(4) -0.0029(3) -0.0154(4) 0.0005(3)
C22 0.0316(5) 0.0211(4) 0.0347(5) 0.0017(4) -0.0219(4) -0.0062(4)
C23 0.0401(6) 0.0274(5) 0.0194(4) -0.0062(4) -0.0119(4) 0.0001(4)
C24 0.0191(4) 0.0150(4) 0.0212(4) -0.0009(3) -0.0084(3) -0.0003(3)
C25 0.0261(5) 0.0217(4) 0.0295(5) -0.0011(4) -0.0160(4) -0.0050(4)
C26 0.0238(5) 0.0222(5) 0.0439(6) -0.0098(4) -0.0165(4) 0.0069(4)

loop_
_atom_type_symbol
_atom_type_description
_atom_type_scat_dispersion_real
_atom_type_scat_dispersion_imag
_atom_type_scat_source
C C 0.0033 0.0016 'International Tables Vol C Tables 4.2.6.8 and 6.1.1.4'
H H 0.0000 0.0000 'International Tables Vol C Tables 4.2.6.8 and 6.1.1.4'
O O 0.0106 0.0060 'International Tables Vol C Tables 4.2.6.8 and 6.1.1.4'
F F 0.0171 0.0103 'International Tables Vol C Tables 4.2.6.8 and 6.1.1.4'
Si Si 0.0817 0.0704 'International Tables Vol C Tables 4.2.6.8 and 6.1.1.4'

loop_
_geom_angle_atom_site_label_1
_geom_angle_atom_site_label_2
_geom_angle_atom_site_label_3
_geom_angle
O2 Si1 O1 110.45(3)
O2 Si1 C11 112.50(4)
O1 Si1 C11 106.96(4)
O2 Si1 C1 105.92(4)
O1 Si1 C1 112.18(4)
C11 Si1 C1 108.91(4)
O2 Si2 O3 107.03(4)
O2 Si2 C21 110.62(4)
O3 Si2 C21 109.28(4)
O2 Si2 C24 108.11(4)
O3 Si2 C24 108.97(4)
C21 Si2 C24 112.65(4)
C2 C1 C10 118.02(7)
C2 C1 Si1 118.88(6)
C10 C1 Si1 122.89(6)
Si1 O1 H1 114.4(19)
C1 C2 C3 122.75(8)
C1 C2 H2 119.7(9)
C3 C2 H2 117.5(9)
Si1 O2 Si2 153.28(5)
Si2 O3 H3A 120(2)
Si2 O3 H3B 108(3)
H3A O3 H3B 131(4)
C4 C3 C2 117.94(8)
C4 C3 H3 119.8(8)
C2 C3 H3 122.2(8)
F4 C4 C3 118.66(8)
F4 C4 C5 117.62(7)
C3 C4 C5 123.72(8)
C4 C5 C6 122.07(8)
C4 C5 C10 117.28(7)
C6 C5 C10 120.64(8)
C7 C6 C5 119.95(8)
C7 C6 H6 118.8(7)
C5 C6 H6 121.2(7)
C6 C7 C8 120.32(8)
C6 C7 H7 119.1(9)
C8 C7 H7 120.5(10)
C9 C8 C7 120.54(8)
C9 C8 H8 119.2(8)
C7 C8 H8 120.2(8)
C8 C9 C10 121.23(8)
C8 C9 H9 119.3(8)
C10 C9 H9 119.5(8)
C9 C10 C5 117.31(7)
C9 C10 C1 122.41(7)
C5 C10 C1 120.28(7)
C12 C11 C20 118.24(8)
C12 C11 Si1 119.92(6)
C20 C11 Si1 121.51(6)
C11 C12 C13 122.15(8)
C11 C12 H12 120.0(8)
C13 C12 H12 117.9(8)
C14 C13 C12 118.43(8)
C14 C13 H13 119.9(9)
C12 C13 H13 121.7(9)
F14 C14 C13 119.30(9)
F14 C14 C15 117.16(9)
C13 C14 C15 123.54(8)
C14 C15 C16 122.12(8)
C14 C15 C20 117.26(8)
C16 C15 C20 120.61(8)
C17 C16 C15 120.18(8)
C17 C16 H16 121.1(9)
C15 C16 H16 118.7(9)
C16 C17 C18 120.10(8)
C16 C17 H17 120.1(9)
C18 C17 H17 119.8(9)
C19 C18 C17 120.60(8)
C19 C18 H18 120.4(9)
C17 C18 H18 119.0(9)
C18 C19 C20 121.29(8)
C18 C19 H19 119.3(8)
C20 C19 H19 119.4(8)
C19 C20 C15 117.20(7)
C19 C20 C11 122.45(7)
C15 C20 C11 120.34(7)
C23 C21 C22 110.27(8)
C23 C21 Si2 112.04(7)
C22 C21 Si2 111.93(7)
C23 C21 H21 108.9(9)
C22 C21 H21 107.2(9)
Si2 C21 H21 106.3(9)
C21 C22 H22A 109.4(11)
C21 C22 H22B 113.0(9)
H22A C22 H22B 108.6(14)
C21 C22 H22C 111.7(9)
H22A C22 H22C 106.0(13)
H22B C22 H22C 107.9(13)
C21 C23 H23A 112.0(9)
C21 C23 H23B 114.3(10)
H23A C23 H23B 107.0(14)
C21 C23 H23C 109.8(10)
H23A C23 H23C 107.7(13)
H23B C23 H23C 105.7(14)
C25 C24 C26 110.57(8)
C25 C24 Si2 111.52(7)
C26 C24 Si2 110.65(7)
C25 C24 H24 108.4(9)
C26 C24 H24 108.1(9)
Si2 C24 H24 107.5(9)
C24 C25 H25A 109.5(9)
C24 C25 H25B 112.0(9)
H25A C25 H25B 107.2(13)
C24 C25 H25C 110.4(9)
H25A C25 H25C 108.6(13)
H25B C25 H25C 109.0(13)
C24 C26 H26A 112.7(9)
C24 C26 H26B 111.0(10)
H26A C26 H26B 110.0(14)
C24 C26 H26C 111.3(10)
H26A C26 H26C 105.3(14)
H26B C26 H26C 106.1(14)

loop_
_geom_bond_atom_site_label_1
_geom_bond_atom_site_label_2
_geom_bond_distance
Si1 O2 1.6238(7)
Si1 O1 1.6393(7)
Si1 C11 1.8669(9)
Si1 C1 1.8704(8)
Si2 O2 1.6351(6)
Si2 O3 1.6587(7)
Si2 C21 1.8654(9)
Si2 C24 1.8670(10)
C1 C2 1.3844(11)
C1 C10 1.4367(11)
O1 H1 0.829(10)
C2 C3 1.4122(12)
C2 H2 0.932(14)
O3 H3A 0.844(10)
O3 H3B 0.831(10)
C3 C4 1.3598(12)
C3 H3 0.994(14)
C4 F4 1.3591(9)
C4 C5 1.4124(12)
C5 C6 1.4187(11)
C5 C10 1.4264(11)
C6 C7 1.3711(14)
C6 H6 0.992(13)
C7 C8 1.4116(13)
C7 H7 0.914(16)
C8 C9 1.3753(12)
C8 H8 0.951(13)
C9 C10 1.4230(11)
C9 H9 0.946(13)
C11 C12 1.3851(12)
C11 C20 1.4377(11)
C12 C13 1.4152(13)
C12 H12 0.973(14)
C13 C14 1.3591(14)
C13 H13 0.990(15)
C14 F14 1.3572(10)
C14 C15 1.4119(13)
C15 C16 1.4168(12)
C15 C20 1.4262(11)
C16 C17 1.3693(14)
C16 H16 0.990(15)
C17 C18 1.4124(13)
C17 H17 0.982(15)
C18 C19 1.3737(12)
C18 H18 0.953(14)
C19 C20 1.4230(11)
C19 H19 0.963(13)
C21 C23 1.5346(15)
C21 C22 1.5357(14)
C21 H21 0.991(15)
C22 H22A 0.959(18)
C22 H22B 0.993(16)
C22 H22C 0.997(15)
C23 H23A 0.993(16)
C23 H23B 0.975(18)
C23 H23C 0.973(17)
C24 C25 1.5336(13)
C24 C26 1.5374(13)
C24 H24 0.990(15)
C25 H25A 1.004(17)
C25 H25B 1.006(16)
C25 H25C 0.993(17)
C26 H26A 1.037(17)
C26 H26B 0.983(18)
C26 H26C 0.979(17)

loop_
_geom_hbond_atom_site_label_D
_geom_hbond_atom_site_label_H
_geom_hbond_atom_site_label_A
_geom_hbond_distance_DH
_geom_hbond_distance_HA
_geom_hbond_distance_DA
_geom_hbond_angle_DHA
_geom_hbond_site_symmetry_A
O1 H1 O3 0.829(10) 2.203(12) 3.0119(10) 165(3) 2_675
O3 H3A O3 0.844(10) 1.946(10) 2.7883(14) 176(3) 2_675
O3 H3B F4 0.831(10) 2.214(14) 3.0321(9) 169(5) 1_565

loop_
_geom_torsion_atom_site_label_1
_geom_torsion_atom_site_label_2
_geom_torsion_atom_site_label_3
_geom_torsion_atom_site_label_4
_geom_torsion
O2 Si1 C1 C2 -8.50(7)
O1 Si1 C1 C2 -129.07(6)
C11 Si1 C1 C2 112.73(7)
O2 Si1 C1 C10 176.85(6)
O1 Si1 C1 C10 56.28(7)
C11 Si1 C1 C10 -61.92(7)
C10 C1 C2 C3 0.25(12)
Si1 C1 C2 C3 -174.66(6)
O1 Si1 O2 Si2 -36.76(11)
C11 Si1 O2 Si2 82.66(10)
C1 Si1 O2 Si2 -158.46(9)
O3 Si2 O2 Si1 54.10(10)
C21 Si2 O2 Si1 -64.85(11)
C24 Si2 O2 Si1 171.36(9)
C1 C2 C3 C4 -0.59(12)
C2 C3 C4 F4 179.95(7)
C2 C3 C4 C5 0.31(13)
F4 C4 C5 C6 0.04(12)
C3 C4 C5 C6 179.67(8)
F4 C4 C5 C10 -179.37(7)
C3 C4 C5 C10 0.27(12)
C4 C5 C6 C7 -178.78(8)
C10 C5 C6 C7 0.61(12)
C5 C6 C7 C8 -0.17(13)
C6 C7 C8 C9 -0.43(13)
C7 C8 C9 C10 0.60(13)
C8 C9 C10 C5 -0.17(11)
C8 C9 C10 C1 179.41(8)
C4 C5 C10 C9 178.98(7)
C6 C5 C10 C9 -0.43(11)
C4 C5 C10 C1 -0.61(11)
C6 C5 C10 C1 179.98(7)
C2 C1 C10 C9 -179.21(7)
Si1 C1 C10 C9 -4.51(11)
C2 C1 C10 C5 0.36(11)
Si1 C1 C10 C5 175.06(6)
O2 Si1 C11 C12 -128.88(7)
O1 Si1 C11 C12 -7.44(8)
C1 Si1 C11 C12 114.01(7)
O2 Si1 C11 C20 57.89(7)
O1 Si1 C11 C20 179.33(6)
C1 Si1 C11 C20 -59.22(7)
C20 C11 C12 C13 0.19(13)
Si1 C11 C12 C13 -173.27(7)
C11 C12 C13 C14 0.91(15)
C12 C13 C14 F14 179.33(9)
C12 C13 C14 C15 -0.59(15)
F14 C14 C15 C16 -1.42(13)
C13 C14 C15 C16 178.50(9)
F14 C14 C15 C20 179.29(8)
C13 C14 C15 C20 -0.79(14)
C14 C15 C16 C17 -179.83(9)
C20 C15 C16 C17 -0.56(13)
C15 C16 C17 C18 -0.58(14)
C16 C17 C18 C19 0.76(14)
C17 C18 C19 C20 0.21(13)
C18 C19 C20 C15 -1.30(12)
C18 C19 C20 C11 177.55(8)
C14 C15 C20 C19 -179.22(8)
C16 C15 C20 C19 1.47(12)
C14 C15 C20 C11 1.89(12)
C16 C15 C20 C11 -177.41(8)
C12 C11 C20 C19 179.57(8)
Si1 C11 C20 C19 -7.09(11)
C12 C11 C20 C15 -1.61(12)
Si1 C11 C20 C15 171.73(6)
O2 Si2 C21 C23 -69.13(8)
O3 Si2 C21 C23 173.28(7)
C24 Si2 C21 C23 52.00(8)
O2 Si2 C21 C22 55.33(8)
O3 Si2 C21 C22 -62.26(7)
C24 Si2 C21 C22 176.46(6)
O2 Si2 C24 C25 -67.58(7)
O3 Si2 C24 C25 48.42(7)
C21 Si2 C24 C25 169.87(6)
O2 Si2 C24 C26 168.90(7)
O3 Si2 C24 C26 -75.10(8)
C21 Si2 C24 C26 46.35(8)
